data_4109041
loop_
_publ_author_name
'I-Jui Hsu'
'Chung-Hung Hsieh'
'Shyue-Chu Ke'
'Kuo-An Chiang'
'Jenn-Min Lee'
'Jin-Ming Chen'
'Ling-Yun Jang'
'Gene-Hsiang Lee'
'Yu Wang'
'Wen-Feng Liaw'

_publ_section_title
;
 New Members of a Class of Iron-Thiolate-Nitrosyl Compounds: Trinuclear
 Iron-Thiolate-Nitrosyl Complexes Containing Fe3S6 Core
;
_journal_name_full 'Journal of the American Chemical Society'
_journal_page_first 1151
_journal_page_last 1159
_journal_paper_doi 10.1021/ja065401e
_journal_volume 129
_journal_year 2007
_chemical_formula_sum 'C18 H12 Fe3 N3 O3 S6'
_chemical_formula_weight 678.22
_chemical_name_systematic
; 
 ? 
;
_space_group_IT_number 14
_symmetry_cell_setting monoclinic
_symmetry_space_group_name_Hall '-P 2ybc'
_symmetry_space_group_name_H-M 'P 1 21/c 1'
_atom_sites_solution_hydrogens geom
_atom_sites_solution_primary direct
_atom_sites_solution_secondary difmap
_audit_creation_method SHELXL-97
_cell_angle_alpha 90.00
_cell_angle_beta 94.435(2)
_cell_angle_gamma 90.00
_cell_formula_units_Z 4
_cell_length_a 9.1440(3)
_cell_length_b 17.4190(5)
_cell_length_c 14.4173(4)
_cell_measurement_reflns_used all
_cell_measurement_temperature 120(1)
_cell_measurement_theta_max 45.00
_cell_measurement_theta_min 1.84
_cell_volume 2289.50(12)
_computing_cell_refinement EVALCCD
_computing_data_collection 'NONIUS COLLECT'
_computing_data_reduction EVALCCD
_computing_molecular_graphics SHELXTL
_computing_publication_material SHELXTL
_computing_structure_refinement 'SHELXL-97 (Sheldrick, 1997)'
_computing_structure_solution 'SHELXS-97 (Sheldrick, 1990)'
_diffrn_ambient_temperature 120(1)
_diffrn_measured_fraction_theta_full 1.000
_diffrn_measured_fraction_theta_max 1.000
_diffrn_measurement_device_type 'NONIUS KappaCCD'
_diffrn_measurement_method 'phi and omega scans'
_diffrn_radiation_monochromator graphite
_diffrn_radiation_source 'fine-focus sealed tube'
_diffrn_radiation_type MoK\a
_diffrn_radiation_wavelength 0.71073
_diffrn_reflns_av_R_equivalents 0.0343
_diffrn_reflns_av_sigmaI/netI 0.0219
_diffrn_reflns_limit_h_max 11
_diffrn_reflns_limit_h_min -11
_diffrn_reflns_limit_k_max 22
_diffrn_reflns_limit_k_min -22
_diffrn_reflns_limit_l_max 18
_diffrn_reflns_limit_l_min -18
_diffrn_reflns_number 20410
_diffrn_reflns_theta_full 27.50
_diffrn_reflns_theta_max 27.50
_diffrn_reflns_theta_min 1.84
_diffrn_standards_decay_% 0
_exptl_absorpt_coefficient_mu 2.452
_exptl_absorpt_correction_T_max 0.8349
_exptl_absorpt_correction_T_min 0.6284
_exptl_absorpt_correction_type integration
_exptl_crystal_colour black
_exptl_crystal_density_diffrn 1.968
_exptl_crystal_density_meas ?
_exptl_crystal_description plate
_exptl_crystal_F_000 1356
_exptl_crystal_size_max 0.28
_exptl_crystal_size_mid 0.28
_exptl_crystal_size_min 0.10
_refine_diff_density_max 1.287
_refine_diff_density_min -1.810
_refine_diff_density_rms 0.466
_refine_ls_extinction_coef 0.0178(10)
_refine_ls_extinction_expression Fc^*^=kFc[1+0.001xFc^2^\l^3^/sin(2\q)]^-1/4^
_refine_ls_extinction_method SHELXL
_refine_ls_goodness_of_fit_ref 1.167
_refine_ls_hydrogen_treatment constr
_refine_ls_matrix_type full
_refine_ls_number_parameters 296
_refine_ls_number_reflns 5263
_refine_ls_number_restraints 0
_refine_ls_restrained_S_all 1.167
_refine_ls_R_factor_all 0.0470
_refine_ls_R_factor_gt 0.0346
_refine_ls_shift/su_max 0.005
_refine_ls_shift/su_mean 0.000
_refine_ls_structure_factor_coef Fsqd
_refine_ls_weighting_details 'calc w=1/[\s^2^(Fo^2^)+(0.0893P)^2^+0.0000P] where P=(Fo^2^+2Fc^2^)/3'
_refine_ls_weighting_scheme calc
_refine_ls_wR_factor_gt 0.0963
_refine_ls_wR_factor_ref 0.1215
_reflns_number_gt 4592
_reflns_number_total 5263
_reflns_threshold_expression >2sigma(I)
_cod_data_source_file ja065401esi20060727_064148.cif
_cod_data_source_block ic8124
_cod_depositor_comments
;
The following automatic conversions were performed:

'_exptl_crystal_density_meas' value 'not_measured' was changed to '?'
- the value is perceived as not measured.

Automatic conversion script
Id: cif_fix_values 3008 2015-01-20 13:52:24Z robertas 
;
_cod_database_code 4109041

loop_
_symmetry_equiv_pos_as_xyz
'x, y, z'
'-x, y+1/2, -z+1/2'
'-x, -y, -z'
'x, -y-1/2, z-1/2'

loop_
_atom_site_label
_atom_site_type_symbol
_atom_site_fract_x
_atom_site_fract_y
_atom_site_fract_z
_atom_site_U_iso_or_equiv
_atom_site_adp_type
_atom_site_occupancy
_atom_site_symmetry_multiplicity
_atom_site_calc_flag
_atom_site_refinement_flags
_atom_site_disorder_assembly
_atom_site_disorder_group
Fe1 Fe 0.35874(4) 0.70053(2) 0.20757(2) 0.01813(13) Uani 1 1 d . A .
Fe2 Fe 0.28128(4) 0.656217(18) 0.38258(2) 0.01436(13) Uani 1 1 d . A .
Fe3 Fe 0.07455(4) 0.688431(19) 0.25681(2) 0.01610(13) Uani 1 1 d . A .
S1 S 0.17883(8) 0.63187(4) 0.13085(4) 0.02063(16) Uani 1 1 d . . .
S2 S 0.43447(7) 0.59481(3) 0.28493(4) 0.01751(16) Uani 1 1 d . . .
S3 S 0.43716(7) 0.75455(3) 0.34515(4) 0.01849(16) Uani 1 1 d . . .
S4 S 0.18375(8) 0.79237(4) 0.18976(4) 0.02155(17) Uani 1 1 d . . .
S5 S 0.08883(7) 0.57860(3) 0.33997(4) 0.01569(15) Uani 1 1 d . . .
S6 S 0.09704(7) 0.73934(3) 0.40225(4) 0.01695(16) Uani 1 1 d . . .
N1 N 0.4850(3) 0.71074(13) 0.12973(16) 0.0248(5) Uani 1 1 d . . .
N2 N 0.3467(2) 0.62622(11) 0.48703(14) 0.0169(4) Uani 1 1 d . . .
N3 N -0.1081(3) 0.69480(12) 0.23447(16) 0.0216(5) Uani 1 1 d . . .
O1 O 0.5590(6) 0.7098(3) 0.0724(4) 0.0358(13) Uiso 0.50 1 d P A 1
O2 O 0.3728(7) 0.5962(4) 0.5603(4) 0.0250(17) Uiso 0.50 1 d P B 1
O3 O -0.2297(7) 0.6937(3) 0.2357(4) 0.0319(15) Uiso 0.50 1 d P C 1
O1' O 0.5864(5) 0.6883(3) 0.0831(3) 0.0234(10) Uiso 0.50 1 d P A 2
O2' O 0.3941(7) 0.6075(3) 0.5602(4) 0.0242(16) Uiso 0.50 1 d P B 2
O3' O -0.2336(6) 0.6905(3) 0.2602(4) 0.0260(13) Uiso 0.50 1 d P C 2
C1 C 0.2240(3) 0.53542(15) 0.15891(17) 0.0203(5) Uani 1 1 d . . .
C2 C 0.1469(3) 0.47534(16) 0.11406(19) 0.0266(6) Uani 1 1 d . . .
H2A H 0.0709 0.4860 0.0671 0.032 Uiso 1 1 calc R . .
C3 C 0.1809(4) 0.40010(17) 0.1379(2) 0.0305(6) Uani 1 1 d . . .
H3A H 0.1283 0.3593 0.1070 0.037 Uiso 1 1 calc R . .
C4 C 0.2908(3) 0.38399(16) 0.2065(2) 0.0282(6) Uani 1 1 d . . .
H4A H 0.3122 0.3322 0.2233 0.034 Uiso 1 1 calc R . .
C5 C 0.3702(3) 0.44326(14) 0.25096(18) 0.0222(5) Uani 1 1 d . . .
H5A H 0.4470 0.4322 0.2972 0.027 Uiso 1 1 calc R . .
C6 C 0.3361(3) 0.51909(14) 0.22718(17) 0.0186(5) Uani 1 1 d . . .
C7 C 0.3471(3) 0.84480(13) 0.34517(19) 0.0206(5) Uani 1 1 d . . .
C8 C 0.3908(3) 0.90019(15) 0.4117(2) 0.0249(6) Uani 1 1 d . . .
H8A H 0.4645 0.8886 0.4597 0.030 Uiso 1 1 calc R . .
C9 C 0.3259(4) 0.97218(15) 0.4070(2) 0.0305(6) Uani 1 1 d . . .
H9A H 0.3572 1.0104 0.4511 0.037 Uiso 1 1 calc R . .
C10 C 0.2153(4) 0.98892(16) 0.3381(2) 0.0322(7) Uani 1 1 d . . .
H10A H 0.1711 1.0383 0.3357 0.039 Uiso 1 1 calc R . .
C11 C 0.1695(3) 0.93347(15) 0.2728(2) 0.0285(6) Uani 1 1 d . . .
H11A H 0.0928 0.9445 0.2264 0.034 Uiso 1 1 calc R . .
C12 C 0.2369(3) 0.86162(14) 0.27589(18) 0.0221(5) Uani 1 1 d . . .
C13 C -0.0372(3) 0.60281(13) 0.42308(16) 0.0171(5) Uani 1 1 d . . .
C14 C -0.1394(3) 0.55263(14) 0.45371(18) 0.0216(5) Uani 1 1 d . . .
H14A H -0.1439 0.5011 0.4322 0.026 Uiso 1 1 calc R . .
C15 C -0.2367(3) 0.57892(16) 0.5173(2) 0.0266(6) Uani 1 1 d . . .
H15A H -0.3071 0.5447 0.5393 0.032 Uiso 1 1 calc R . .
C16 C -0.2313(4) 0.65364(16) 0.5480(2) 0.0282(6) Uani 1 1 d . . .
H16A H -0.2977 0.6705 0.5913 0.034 Uiso 1 1 calc R . .
C17 C -0.1283(3) 0.70530(15) 0.51611(18) 0.0228(6) Uani 1 1 d . . .
H17A H -0.1248 0.7570 0.5370 0.027 Uiso 1 1 calc R . .
C18 C -0.0322(3) 0.67918(14) 0.45362(17) 0.0174(5) Uani 1 1 d . . .

loop_
_atom_site_aniso_label
_atom_site_aniso_U_11
_atom_site_aniso_U_22
_atom_site_aniso_U_33
_atom_site_aniso_U_23
_atom_site_aniso_U_13
_atom_site_aniso_U_12
Fe1 0.0172(2) 0.0189(2) 0.0183(2) 0.00369(12) 0.00146(15) -0.00205(13)
Fe2 0.0137(2) 0.01350(19) 0.0155(2) 0.00168(11) -0.00105(14) 0.00011(12)
Fe3 0.0147(2) 0.0172(2) 0.0161(2) 0.00389(12) -0.00058(15) -0.00024(12)
S1 0.0216(4) 0.0252(3) 0.0148(3) 0.0029(2) -0.0002(2) -0.0016(2)
S2 0.0149(3) 0.0179(3) 0.0197(3) 0.0001(2) 0.0008(2) 0.0003(2)
S3 0.0151(3) 0.0155(3) 0.0245(3) 0.0020(2) -0.0004(2) -0.0016(2)
S4 0.0209(4) 0.0216(3) 0.0218(3) 0.0094(2) -0.0004(3) 0.0000(2)
S5 0.0161(3) 0.0148(3) 0.0164(3) 0.00059(19) 0.0028(2) -0.0012(2)
S6 0.0168(3) 0.0139(3) 0.0201(3) 0.0013(2) 0.0015(2) 0.0007(2)
N1 0.0259(14) 0.0300(11) 0.0188(10) 0.0009(8) 0.0038(10) -0.0100(9)
N2 0.0164(11) 0.0171(9) 0.0168(9) 0.0013(7) -0.0007(8) 0.0014(8)
N3 0.0171(12) 0.0206(10) 0.0262(11) 0.0026(8) -0.0040(9) 0.0007(8)
C1 0.0216(14) 0.0238(12) 0.0164(11) -0.0007(9) 0.0062(10) -0.0033(10)
C2 0.0253(16) 0.0319(14) 0.0225(13) -0.0066(10) 0.0018(11) -0.0068(11)
C3 0.0315(16) 0.0282(14) 0.0336(14) -0.0123(11) 0.0137(13) -0.0098(12)
C4 0.0281(16) 0.0211(12) 0.0371(15) -0.0054(11) 0.0127(13) -0.0010(11)
C5 0.0214(14) 0.0212(12) 0.0253(12) -0.0016(9) 0.0090(10) 0.0031(10)
C6 0.0179(13) 0.0201(11) 0.0183(10) -0.0031(9) 0.0055(10) -0.0017(9)
C7 0.0185(14) 0.0168(11) 0.0272(13) 0.0059(9) 0.0056(11) -0.0013(9)
C8 0.0243(15) 0.0209(12) 0.0305(13) 0.0025(10) 0.0072(11) -0.0040(10)
C9 0.0344(17) 0.0184(12) 0.0403(16) -0.0010(11) 0.0129(13) -0.0037(11)
C10 0.0389(19) 0.0166(12) 0.0427(16) 0.0046(11) 0.0140(14) 0.0044(11)
C11 0.0286(16) 0.0211(12) 0.0365(14) 0.0112(11) 0.0067(13) 0.0039(11)
C12 0.0225(14) 0.0192(11) 0.0249(12) 0.0079(9) 0.0046(11) -0.0014(10)
C13 0.0165(13) 0.0186(11) 0.0164(10) 0.0027(8) 0.0027(9) 0.0020(9)
C14 0.0229(14) 0.0175(11) 0.0249(12) 0.0025(9) 0.0059(10) 0.0013(10)
C15 0.0256(15) 0.0246(12) 0.0315(13) 0.0074(10) 0.0151(12) 0.0012(11)
C16 0.0304(17) 0.0279(13) 0.0282(14) 0.0043(10) 0.0144(12) 0.0036(12)
C17 0.0279(15) 0.0209(11) 0.0202(12) 0.0013(9) 0.0056(11) 0.0040(10)
C18 0.0176(13) 0.0173(10) 0.0171(11) 0.0047(8) 0.0004(9) 0.0001(9)

loop_
_atom_type_symbol
_atom_type_description
_atom_type_scat_dispersion_real
_atom_type_scat_dispersion_imag
_atom_type_scat_source
C C 0.0033 0.0016 'International Tables Vol C Tables 4.2.6.8 and 6.1.1.4'
H H 0.0000 0.0000 'International Tables Vol C Tables 4.2.6.8 and 6.1.1.4'
N N 0.0061 0.0033 'International Tables Vol C Tables 4.2.6.8 and 6.1.1.4'
O O 0.0106 0.0060 'International Tables Vol C Tables 4.2.6.8 and 6.1.1.4'
S S 0.1246 0.1234 'International Tables Vol C Tables 4.2.6.8 and 6.1.1.4'
Fe Fe 0.3463 0.8444 'International Tables Vol C Tables 4.2.6.8 and 6.1.1.4'

loop_
_geom_angle_atom_site_label_1
_geom_angle_atom_site_label_2
_geom_angle_atom_site_label_3
_geom_angle
N1 Fe1 S2 102.59(9)
N1 Fe1 S1 103.98(8)
S2 Fe1 S1 89.65(3)
N1 Fe1 S3 110.73(8)
S2 Fe1 S3 80.80(2)
S1 Fe1 S3 145.21(3)
N1 Fe1 S4 111.45(9)
S2 Fe1 S4 145.91(3)
S1 Fe1 S4 80.59(3)
S3 Fe1 S4 88.79(3)
N1 Fe1 Fe3 152.97(8)
S2 Fe1 Fe3 94.04(2)
S1 Fe1 Fe3 54.44(2)
S3 Fe1 Fe3 92.71(2)
S4 Fe1 Fe3 53.878(19)
N1 Fe1 Fe2 150.60(9)
S2 Fe1 Fe2 53.816(19)
S1 Fe1 Fe2 94.04(2)
S3 Fe1 Fe2 53.538(18)
S4 Fe1 Fe2 94.11(2)
Fe3 Fe1 Fe2 55.500(12)
N2 Fe2 S6 107.93(8)
N2 Fe2 S5 106.00(8)
S6 Fe2 S5 81.09(2)
N2 Fe2 S3 104.99(8)
S6 Fe2 S3 91.93(2)
S5 Fe2 S3 148.89(3)
N2 Fe2 S2 102.30(8)
S6 Fe2 S2 149.67(3)
S5 Fe2 S2 93.04(2)
S3 Fe2 S2 77.80(2)
N2 Fe2 Fe3 154.04(8)
S6 Fe2 Fe3 55.570(18)
S5 Fe2 Fe3 55.067(18)
S3 Fe2 Fe3 96.09(2)
S2 Fe2 Fe3 96.76(2)
N2 Fe2 Fe1 144.14(8)
S6 Fe2 Fe1 100.43(2)
S5 Fe2 Fe1 99.59(2)
S3 Fe2 Fe1 51.667(18)
S2 Fe2 Fe1 50.964(18)
Fe3 Fe2 Fe1 61.706(14)
N3 Fe3 S5 100.00(8)
N3 Fe3 S6 99.72(8)
S5 Fe3 S6 80.97(2)
N3 Fe3 S4 108.83(8)
S5 Fe3 S4 151.16(3)
S6 Fe3 S4 93.96(3)
N3 Fe3 S1 109.80(8)
S5 Fe3 S1 92.59(3)
S6 Fe3 S1 150.46(3)
S4 Fe3 S1 77.87(3)
N3 Fe3 Fe2 144.42(8)
S5 Fe3 Fe2 55.425(18)
S6 Fe3 Fe2 55.008(19)
S4 Fe3 Fe2 98.48(2)
S1 Fe3 Fe2 97.70(2)
N3 Fe3 Fe1 152.79(8)
S5 Fe3 Fe1 100.65(2)
S6 Fe3 Fe1 100.85(2)
S4 Fe3 Fe1 52.16(2)
S1 Fe3 Fe1 51.78(2)
Fe2 Fe3 Fe1 62.794(14)
C1 S1 Fe1 104.06(9)
C1 S1 Fe3 108.98(8)
Fe1 S1 Fe3 73.78(2)
C6 S2 Fe1 104.66(9)
C6 S2 Fe2 108.69(9)
Fe1 S2 Fe2 75.22(2)
C7 S3 Fe1 104.66(9)
C7 S3 Fe2 111.14(9)
Fe1 S3 Fe2 74.80(2)
C12 S4 Fe1 104.40(9)
C12 S4 Fe3 110.09(9)
Fe1 S4 Fe3 73.96(2)
C13 S5 Fe3 98.23(8)
C13 S5 Fe2 101.91(9)
Fe3 S5 Fe2 69.51(2)
C18 S6 Fe2 101.57(9)
C18 S6 Fe3 97.96(9)
Fe2 S6 Fe3 69.42(2)
O1 N1 O1' 22.0(3)
O1 N1 Fe1 170.8(3)
O1' N1 Fe1 154.5(3)
O2' N2 O2 13.5(5)
O2' N2 Fe2 177.9(4)
O2 N2 Fe2 168.4(4)
O3 N3 O3' 16.7(4)
O3 N3 Fe3 167.1(4)
O3' N3 Fe3 150.6(3)
C2 C1 C6 119.5(2)
C2 C1 S1 120.4(2)
C6 C1 S1 120.06(19)
C3 C2 C1 120.0(3)
C4 C3 C2 120.4(3)
C3 C4 C5 120.2(3)
C4 C5 C6 119.5(3)
C5 C6 C1 120.3(2)
C5 C6 S2 119.7(2)
C1 C6 S2 119.97(19)
C12 C7 C8 120.0(2)
C12 C7 S3 119.7(2)
C8 C7 S3 120.2(2)
C9 C8 C7 119.5(3)
C8 C9 C10 120.6(3)
C11 C10 C9 120.1(3)
C10 C11 C12 119.5(3)
C7 C12 C11 120.3(3)
C7 C12 S4 120.2(2)
C11 C12 S4 119.5(2)
C14 C13 C18 120.6(2)
C14 C13 S5 123.87(19)
C18 C13 S5 115.50(19)
C13 C14 C15 118.9(2)
C16 C15 C14 120.7(3)
C15 C16 C17 120.6(3)
C18 C17 C16 118.6(2)
C17 C18 C13 120.7(2)
C17 C18 S6 123.5(2)
C13 C18 S6 115.72(19)

loop_
_geom_bond_atom_site_label_1
_geom_bond_atom_site_label_2
_geom_bond_distance
Fe1 N1 1.681(2)
Fe1 S2 2.2349(7)
Fe1 S1 2.2536(7)
Fe1 S3 2.2614(7)
Fe1 S4 2.2632(7)
Fe1 Fe3 2.7544(5)
Fe1 Fe2 2.7820(5)
Fe2 N2 1.661(2)
Fe2 S6 2.2559(7)
Fe2 S5 2.2660(7)
Fe2 S3 2.3186(7)
Fe2 S2 2.3223(7)
Fe2 Fe3 2.5779(5)
Fe3 N3 1.680(2)
Fe3 S5 2.2562(6)
Fe3 S6 2.2713(7)
Fe3 S4 2.3150(7)
Fe3 S1 2.3335(7)
S1 C1 1.770(3)
S2 C6 1.768(3)
S3 C7 1.775(3)
S4 C12 1.772(3)
S5 C13 1.776(3)
S6 C18 1.783(3)
N1 O1 1.109(6)
N1 O1' 1.250(5)
N2 O2' 1.156(6)
N2 O2 1.187(6)
N3 O3 1.114(7)
N3 O3' 1.235(6)
C1 C2 1.393(4)
C1 C6 1.395(4)
C2 C3 1.384(4)
C3 C4 1.383(5)
C4 C5 1.390(4)
C5 C6 1.394(3)
C7 C12 1.394(4)
C7 C8 1.397(4)
C8 C9 1.387(4)
C9 C10 1.392(5)
C10 C11 1.391(4)
C11 C12 1.394(4)
C13 C14 1.377(4)
C13 C18 1.401(3)
C14 C15 1.403(4)
C15 C16 1.375(4)
C16 C17 1.405(4)
C17 C18 1.383(4)
